data_4067391
loop_
_publ_author_name
'Langer, Jens'
'Imhof, Wolfgang'
'Fabra, Maria Jos\'e'
'Garc\'ia-Ordu\~na, Pilar'
'G\"orls, Helmar'
'Lahoz, Fernando J.'
'Oro, Luis A.'
'Westerhausen, Matthias'

_publ_section_title
;
 Reversible CO2Fixation by Iridium(I) Complexes Containing Me2PhP as
 Ligand
;
_journal_issue 7
_journal_name_full Organometallics
_journal_page_first 1642
_journal_paper_doi 10.1021/om900918t
_journal_volume 29
_journal_year 2010
_chemical_formula_moiety 'C24 H33 Cl Ir P3'
_chemical_formula_sum 'C24 H33 Cl Ir P3'
_chemical_formula_weight 642.12
_chemical_name_systematic
;
 ?
;
_space_group_IT_number 2
_symmetry_cell_setting triclinic
_symmetry_space_group_name_Hall '-P 1'
_symmetry_space_group_name_H-M 'P -1'
_atom_sites_solution_hydrogens geom
_atom_sites_solution_primary direct
_atom_sites_solution_secondary difmap
_audit_creation_method SHELXL-97
_cell_angle_alpha 63.7240(10)
_cell_angle_beta 83.5420(10)
_cell_angle_gamma 66.0080(10)
_cell_formula_units_Z 2
_cell_length_a 9.8452(8)
_cell_length_b 11.7899(10)
_cell_length_c 12.8026(11)
_cell_measurement_reflns_used 3622
_cell_measurement_temperature 100(2)
_cell_measurement_theta_max 28.03
_cell_measurement_theta_min 2.51
_cell_volume 1213.23(18)
_computing_cell_refinement 'SAINT+ v. 6.45 (Bruker AXS, 2003)'
_computing_data_collection 'SMART v. 5.611 (Bruker AXS, 2000)'
_computing_data_reduction 'SAINT+ v. 6.45 (Bruker AXS, 2003)'
_computing_molecular_graphics 'XP program, SHELXTL v6.12, Bruker2000'
_computing_publication_material 'XCIF program, SHELXTLv6.12, BrukerAXS'
_computing_structure_refinement 'SHELXL-97 (Sheldrick, 1997)'
_computing_structure_solution 'SHELXS-97 (Sheldrick, 1990)'
_diffrn_ambient_temperature 100(2)
_diffrn_detector_area_resol_mean 8.26
_diffrn_measured_fraction_theta_full 0.988
_diffrn_measured_fraction_theta_max 0.953
_diffrn_measurement_device_type 'Bruker SMART APEX CCD system'
_diffrn_measurement_method '\w rotations with narrow frames'
_diffrn_radiation_monochromator graphite
_diffrn_radiation_source 'fine-focus sealed tube'
_diffrn_radiation_type MoK\a
_diffrn_radiation_wavelength 0.71073
_diffrn_reflns_av_R_equivalents 0.0249
_diffrn_reflns_av_sigmaI/netI 0.0303
_diffrn_reflns_limit_h_max 13
_diffrn_reflns_limit_h_min -13
_diffrn_reflns_limit_k_max 15
_diffrn_reflns_limit_k_min -15
_diffrn_reflns_limit_l_max 16
_diffrn_reflns_limit_l_min -16
_diffrn_reflns_number 15071
_diffrn_reflns_theta_full 27.50
_diffrn_reflns_theta_max 28.30
_diffrn_reflns_theta_min 1.78
_diffrn_standards_decay_% 'no decay'
_exptl_absorpt_coefficient_mu 5.820
_exptl_absorpt_correction_T_max 0.62
_exptl_absorpt_correction_T_min 0.30
_exptl_absorpt_correction_type multi-scan
_exptl_absorpt_process_details
; 
 SADABS: Area-Detector Absorption Correction. (1996)  Bruker-AXS 
 within SAINT+ package, v. 6.45.                    
;
_exptl_crystal_colour yellow
_exptl_crystal_density_diffrn 1.758
_exptl_crystal_density_method 'not measured'
_exptl_crystal_description block
_exptl_crystal_F_000 632
_exptl_crystal_size_max 0.23
_exptl_crystal_size_mid 0.12
_exptl_crystal_size_min 0.082
_refine_diff_density_max 2.269
_refine_diff_density_min -0.418
_refine_diff_density_rms 0.144
_refine_ls_extinction_method none
_refine_ls_goodness_of_fit_ref 1.093
_refine_ls_hydrogen_treatment constr
_refine_ls_matrix_type full
_refine_ls_number_parameters 262
_refine_ls_number_reflns 5746
_refine_ls_number_restraints 0
_refine_ls_restrained_S_all 1.093
_refine_ls_R_factor_all 0.0260
_refine_ls_R_factor_gt 0.0239
_refine_ls_shift/su_max 0.001
_refine_ls_shift/su_mean 0.000
_refine_ls_structure_factor_coef Fsqd
_refine_ls_weighting_details 'calc w=1/[\s^2^(Fo^2^)+(0.0361P)^2^+0.0898P] where P=(Fo^2^+2Fc^2^)/3'
_refine_ls_weighting_scheme calc
_refine_ls_wR_factor_gt 0.0602
_refine_ls_wR_factor_ref 0.0610
_reflns_number_gt 5425
_reflns_number_total 5746
_reflns_threshold_expression >2sigma(I)
_cod_data_source_file om900918t_si_001.cif
_cod_data_source_block compound_1
_cod_depositor_comments
;
The following automatic conversions were performed:

'_symmetry_cell_setting' value 'Triclinic' changed to 'triclinic'
according to /home/saulius/struct/CIF-dictionaries/cif_core.dic
dictionary named 'cif_core.dic' version 2.4.1 from 2010-06-29.

Automatic conversion script
Id: cif_fix_values 1715 2011-07-08 13:25:40Z adriana 
;
_cod_database_code 4067391

loop_
_symmetry_equiv_pos_as_xyz
'x, y, z'
'-x, -y, -z'

loop_
_atom_site_label
_atom_site_type_symbol
_atom_site_fract_x
_atom_site_fract_y
_atom_site_fract_z
_atom_site_U_iso_or_equiv
_atom_site_adp_type
_atom_site_occupancy
_atom_site_symmetry_multiplicity
_atom_site_calc_flag
_atom_site_refinement_flags
Ir1 Ir 0.147003(12) 0.415774(11) 0.240840(9) 0.01355(5) Uani 1 1 d .
P1 P 0.39358(9) 0.26745(8) 0.27815(7) 0.01603(16) Uani 1 1 d .
P2 P 0.19316(9) 0.59978(8) 0.19383(7) 0.01463(15) Uani 1 1 d .
P3 P -0.10704(9) 0.53906(8) 0.19322(7) 0.01500(15) Uani 1 1 d .
Cl1 Cl 0.08514(9) 0.21914(8) 0.30448(7) 0.01974(15) Uani 1 1 d .
C1 C 0.4975(4) 0.2996(4) 0.1474(3) 0.0243(7) Uani 1 1 d .
H1A H 0.4848 0.3944 0.1108 0.036 Uiso 1 1 calc R
H1B H 0.4607 0.2801 0.0936 0.036 Uiso 1 1 calc R
H1C H 0.6015 0.2410 0.1692 0.036 Uiso 1 1 calc R
C3 C 0.5113(3) 0.2513(3) 0.3889(3) 0.0172(6) Uani 1 1 d .
C4 C 0.6659(4) 0.2072(3) 0.3869(3) 0.0200(6) Uani 1 1 d .
H4 H 0.7112 0.1926 0.3236 0.024 Uiso 1 1 calc R
C5 C 0.7529(4) 0.1846(3) 0.4774(3) 0.0212(7) Uani 1 1 d .
H5 H 0.8560 0.1535 0.4755 0.025 Uiso 1 1 calc R
C6 C 0.6856(4) 0.2088(3) 0.5711(3) 0.0231(7) Uani 1 1 d .
H6 H 0.7433 0.1961 0.6312 0.028 Uiso 1 1 calc R
C7 C 0.5337(4) 0.2514(4) 0.5748(3) 0.0243(7) Uani 1 1 d .
H7 H 0.4892 0.2654 0.6385 0.029 Uiso 1 1 calc R
C8 C 0.4459(4) 0.2737(3) 0.4846(3) 0.0213(7) Uani 1 1 d .
H8 H 0.3430 0.3036 0.4877 0.026 Uiso 1 1 calc R
C2 C 0.4373(4) 0.0854(3) 0.3272(3) 0.0234(7) Uani 1 1 d .
H2A H 0.3827 0.0751 0.2767 0.035 Uiso 1 1 calc R
H2B H 0.4101 0.0474 0.4057 0.035 Uiso 1 1 calc R
H2C H 0.5424 0.0374 0.3250 0.035 Uiso 1 1 calc R
C9 C 0.1844(4) 0.7132(3) 0.0385(3) 0.0216(7) Uani 1 1 d .
H9A H 0.2447 0.6595 -0.0011 0.032 Uiso 1 1 calc R
H9B H 0.2209 0.7809 0.0294 0.032 Uiso 1 1 calc R
H9C H 0.0829 0.7588 0.0057 0.032 Uiso 1 1 calc R
C10 C 0.3734(3) 0.5831(3) 0.2397(3) 0.0214(7) Uani 1 1 d .
H10A H 0.3961 0.5245 0.3221 0.032 Uiso 1 1 calc R
H10B H 0.3681 0.6727 0.2232 0.032 Uiso 1 1 calc R
H10C H 0.4502 0.5435 0.1978 0.032 Uiso 1 1 calc R
C11 C 0.0736(3) 0.7162(3) 0.2568(3) 0.0161(6) Uani 1 1 d .
C12 C 0.0333(3) 0.6551(3) 0.3697(3) 0.0182(6) Uani 1 1 d .
H12 H 0.0609 0.5601 0.4067 0.022 Uiso 1 1 calc R
C13 C -0.0475(3) 0.7344(3) 0.4277(3) 0.0201(6) Uani 1 1 d .
H13 H -0.0730 0.6923 0.5032 0.024 Uiso 1 1 calc R
C14 C -0.0899(4) 0.8758(3) 0.3728(3) 0.0220(7) Uani 1 1 d .
H14 H -0.1450 0.9293 0.4108 0.026 Uiso 1 1 calc R
C15 C -0.0499(4) 0.9379(3) 0.2602(3) 0.0228(7) Uani 1 1 d .
H15 H -0.0778 1.0329 0.2235 0.027 Uiso 1 1 calc R
C16 C 0.0314(3) 0.8584(3) 0.2026(3) 0.0192(6) Uani 1 1 d .
H16 H 0.0577 0.9005 0.1274 0.023 Uiso 1 1 calc R
C19 C -0.1927(3) 0.7259(3) 0.1042(3) 0.0180(6) Uani 1 1 d .
C20 C -0.2663(4) 0.8175(3) 0.1535(3) 0.0222(7) Uani 1 1 d .
H20 H -0.2723 0.7837 0.2340 0.027 Uiso 1 1 calc R
C21 C -0.3306(4) 0.9590(4) 0.0828(3) 0.0276(8) Uani 1 1 d .
H21 H -0.3805 1.0191 0.1163 0.033 Uiso 1 1 calc R
C22 C -0.3212(4) 1.0108(4) -0.0362(4) 0.0306(8) Uani 1 1 d .
H22 H -0.3644 1.1055 -0.0829 0.037 Uiso 1 1 calc R
C23 C -0.2467(4) 0.9211(4) -0.0869(3) 0.0271(8) Uani 1 1 d .
H23 H -0.2388 0.9556 -0.1672 0.033 Uiso 1 1 calc R
C24 C -0.1844(4) 0.7799(3) -0.0166(3) 0.0226(7) Uani 1 1 d .
H24 H -0.1362 0.7202 -0.0506 0.027 Uiso 1 1 calc R
C17 C -0.2143(4) 0.5132(3) 0.3206(3) 0.0205(6) Uani 1 1 d .
H17A H -0.1824 0.5393 0.3715 0.031 Uiso 1 1 calc R
H17B H -0.1988 0.4177 0.3614 0.031 Uiso 1 1 calc R
H17C H -0.3183 0.5689 0.2961 0.031 Uiso 1 1 calc R
C18 C -0.1863(4) 0.4828(3) 0.1120(3) 0.0216(7) Uani 1 1 d .
H18A H -0.1381 0.4918 0.0410 0.032 Uiso 1 1 calc R
H18B H -0.2912 0.5391 0.0935 0.032 Uiso 1 1 calc R
H18C H -0.1713 0.3881 0.1588 0.032 Uiso 1 1 calc R

loop_
_atom_site_aniso_label
_atom_site_aniso_U_11
_atom_site_aniso_U_22
_atom_site_aniso_U_33
_atom_site_aniso_U_23
_atom_site_aniso_U_13
_atom_site_aniso_U_12
Ir1 0.01430(7) 0.01252(7) 0.01404(7) -0.00617(5) 0.00268(4) -0.00553(5)
P1 0.0155(4) 0.0149(4) 0.0170(4) -0.0076(3) 0.0022(3) -0.0049(3)
P2 0.0150(4) 0.0142(4) 0.0153(4) -0.0068(3) 0.0025(3) -0.0063(3)
P3 0.0145(4) 0.0151(4) 0.0160(4) -0.0072(3) 0.0025(3) -0.0063(3)
Cl1 0.0212(4) 0.0157(3) 0.0227(4) -0.0077(3) 0.0045(3) -0.0092(3)
C1 0.0224(17) 0.0272(18) 0.0206(17) -0.0120(15) 0.0062(13) -0.0069(14)
C3 0.0187(15) 0.0111(14) 0.0184(15) -0.0044(12) -0.0004(12) -0.0047(12)
C4 0.0221(16) 0.0144(14) 0.0213(16) -0.0065(13) 0.0039(13) -0.0073(12)
C5 0.0168(15) 0.0197(16) 0.0264(17) -0.0093(14) 0.0010(13) -0.0072(12)
C6 0.0264(17) 0.0200(16) 0.0222(17) -0.0074(14) -0.0041(13) -0.0090(14)
C7 0.0265(17) 0.0256(17) 0.0202(16) -0.0124(14) 0.0029(13) -0.0076(14)
C8 0.0195(16) 0.0220(16) 0.0224(16) -0.0100(14) 0.0049(13) -0.0088(13)
C2 0.0214(16) 0.0185(16) 0.0280(18) -0.0095(14) -0.0030(13) -0.0052(13)
C9 0.0280(17) 0.0211(16) 0.0171(15) -0.0077(13) 0.0059(13) -0.0129(14)
C10 0.0165(15) 0.0190(16) 0.0305(18) -0.0111(14) -0.0005(13) -0.0079(13)
C11 0.0144(14) 0.0169(14) 0.0181(15) -0.0087(12) -0.0005(11) -0.0058(12)
C12 0.0200(15) 0.0160(15) 0.0188(15) -0.0066(13) 0.0000(12) -0.0081(12)
C13 0.0192(16) 0.0226(16) 0.0201(16) -0.0102(14) 0.0028(12) -0.0092(13)
C14 0.0193(16) 0.0217(16) 0.0253(17) -0.0145(14) 0.0030(13) -0.0043(13)
C15 0.0247(17) 0.0143(15) 0.0280(18) -0.0088(14) 0.0005(14) -0.0066(13)
C16 0.0177(15) 0.0199(16) 0.0191(15) -0.0070(13) 0.0007(12) -0.0082(12)
C19 0.0144(14) 0.0166(15) 0.0224(16) -0.0075(13) -0.0005(12) -0.0061(12)
C20 0.0181(15) 0.0241(17) 0.0263(17) -0.0127(14) 0.0002(13) -0.0077(13)
C21 0.0203(17) 0.0209(17) 0.043(2) -0.0164(16) -0.0002(15) -0.0058(14)
C22 0.0264(18) 0.0158(16) 0.042(2) -0.0016(16) -0.0116(16) -0.0098(14)
C23 0.0283(18) 0.0261(18) 0.0231(17) -0.0010(15) -0.0043(14) -0.0164(15)
C24 0.0220(16) 0.0231(17) 0.0243(17) -0.0097(14) 0.0035(13) -0.0116(14)
C17 0.0171(15) 0.0209(16) 0.0216(16) -0.0079(13) 0.0036(12) -0.0079(13)
C18 0.0231(16) 0.0228(16) 0.0231(17) -0.0108(14) -0.0001(13) -0.0115(14)

loop_
_atom_type_symbol
_atom_type_description
_atom_type_scat_dispersion_real
_atom_type_scat_dispersion_imag
_atom_type_scat_source
C C 0.0030 0.0020 'International Tables Vol C Tables 4.2.6.8 and 6.1.1.4'
H H 0.0000 0.0000 'International Tables Vol C Tables 4.2.6.8 and 6.1.1.4'
P P 0.1020 0.0940 'International Tables Vol C Tables 4.2.6.8 and 6.1.1.4'
Cl Cl 0.1480 0.1590 'International Tables Vol C Tables 4.2.6.8 and 6.1.1.4'
Ir Ir -1.4440 7.9890 'International Tables Vol C Tables 4.2.6.8 and 6.1.1.4'

loop_
_geom_angle_atom_site_label_1
_geom_angle_atom_site_label_2
_geom_angle_atom_site_label_3
_geom_angle
P2 Ir1 P1 94.26(3)
P2 Ir1 P3 94.38(3)
P1 Ir1 P3 169.90(3)
P2 Ir1 Cl1 175.32(3)
P1 Ir1 Cl1 88.14(3)
P3 Ir1 Cl1 83.62(3)
C2 P1 C3 98.62(15)
C2 P1 C1 99.70(16)
C3 P1 C1 104.46(16)
C2 P1 Ir1 117.60(11)
C3 P1 Ir1 120.46(10)
C1 P1 Ir1 113.02(12)
C9 P2 C11 104.31(15)
C9 P2 C10 98.46(16)
C11 P2 C10 97.31(14)
C9 P2 Ir1 117.62(11)
C11 P2 Ir1 114.88(10)
C10 P2 Ir1 120.91(10)
C17 P3 C18 101.21(16)
C17 P3 C19 103.16(15)
C18 P3 C19 99.80(15)
C17 P3 Ir1 112.91(11)
C18 P3 Ir1 113.59(11)
C19 P3 Ir1 123.25(10)
P1 C1 H1A 109.5
P1 C1 H1B 109.5
H1A C1 H1B 109.5
P1 C1 H1C 109.5
H1A C1 H1C 109.5
H1B C1 H1C 109.5
C4 C3 C8 118.3(3)
C4 C3 P1 122.7(2)
C8 C3 P1 118.8(2)
C5 C4 C3 121.1(3)
C5 C4 H4 119.4
C3 C4 H4 119.4
C4 C5 C6 119.7(3)
C4 C5 H5 120.1
C6 C5 H5 120.1
C7 C6 C5 119.9(3)
C7 C6 H6 120.1
C5 C6 H6 120.1
C6 C7 C8 120.7(3)
C6 C7 H7 119.6
C8 C7 H7 119.6
C7 C8 C3 120.3(3)
C7 C8 H8 119.9
C3 C8 H8 119.9
P1 C2 H2A 109.5
P1 C2 H2B 109.5
H2A C2 H2B 109.5
P1 C2 H2C 109.5
H2A C2 H2C 109.5
H2B C2 H2C 109.5
P2 C9 H9A 109.5
P2 C9 H9B 109.5
H9A C9 H9B 109.5
P2 C9 H9C 109.5
H9A C9 H9C 109.5
H9B C9 H9C 109.5
P2 C10 H10A 109.5
P2 C10 H10B 109.5
H10A C10 H10B 109.5
P2 C10 H10C 109.5
H10A C10 H10C 109.5
H10B C10 H10C 109.5
C16 C11 C12 118.9(3)
C16 C11 P2 124.0(2)
C12 C11 P2 116.9(2)
C13 C12 C11 120.9(3)
C13 C12 H12 119.5
C11 C12 H12 119.5
C14 C13 C12 119.7(3)
C14 C13 H13 120.1
C12 C13 H13 120.1
C13 C14 C15 119.8(3)
C13 C14 H14 120.1
C15 C14 H14 120.1
C16 C15 C14 120.3(3)
C16 C15 H15 119.9
C14 C15 H15 119.9
C15 C16 C11 120.3(3)
C15 C16 H16 119.9
C11 C16 H16 119.9
C24 C19 C20 118.5(3)
C24 C19 P3 119.6(2)
C20 C19 P3 122.0(3)
C21 C20 C19 120.3(3)
C21 C20 H20 119.9
C19 C20 H20 119.9
C22 C21 C20 120.5(3)
C22 C21 H21 119.7
C20 C21 H21 119.7
C21 C22 C23 120.0(3)
C21 C22 H22 120.0
C23 C22 H22 120.0
C24 C23 C22 119.4(3)
C24 C23 H23 120.3
C22 C23 H23 120.3
C23 C24 C19 121.3(3)
C23 C24 H24 119.4
C19 C24 H24 119.4
P3 C17 H17A 109.5
P3 C17 H17B 109.5
H17A C17 H17B 109.5
P3 C17 H17C 109.5
H17A C17 H17C 109.5
H17B C17 H17C 109.5
P3 C18 H18A 109.5
P3 C18 H18B 109.5
H18A C18 H18B 109.5
P3 C18 H18C 109.5
H18A C18 H18C 109.5
H18B C18 H18C 109.5

loop_
_geom_bond_atom_site_label_1
_geom_bond_atom_site_label_2
_geom_bond_distance
Ir1 P2 2.2044(8)
Ir1 P1 2.2909(8)
Ir1 P3 2.3112(8)
Ir1 Cl1 2.4027(8)
P1 C2 1.818(3)
P1 C3 1.828(3)
P1 C1 1.834(3)
P2 C9 1.827(3)
P2 C11 1.836(3)
P2 C10 1.839(3)
P3 C17 1.817(3)
P3 C18 1.829(3)
P3 C19 1.830(3)
C1 H1A 0.9600
C1 H1B 0.9600
C1 H1C 0.9600
C3 C4 1.395(4)
C3 C8 1.398(4)
C4 C5 1.383(5)
C4 H4 0.9300
C5 C6 1.389(5)
C5 H5 0.9300
C6 C7 1.373(5)
C6 H6 0.9300
C7 C8 1.387(5)
C7 H7 0.9300
C8 H8 0.9300
C2 H2A 0.9600
C2 H2B 0.9600
C2 H2C 0.9600
C9 H9A 0.9600
C9 H9B 0.9600
C9 H9C 0.9600
C10 H10A 0.9600
C10 H10B 0.9600
C10 H10C 0.9600
C11 C16 1.390(4)
C11 C12 1.395(4)
C12 C13 1.391(4)
C12 H12 0.9300
C13 C14 1.382(5)
C13 H13 0.9300
C14 C15 1.393(5)
C14 H14 0.9300
C15 C16 1.391(5)
C15 H15 0.9300
C16 H16 0.9300
C19 C24 1.394(5)
C19 C20 1.398(4)
C20 C21 1.392(5)
C20 H20 0.9300
C21 C22 1.377(5)
C21 H21 0.9300
C22 C23 1.396(5)
C22 H22 0.9300
C23 C24 1.387(5)
C23 H23 0.9300
C24 H24 0.9300
C17 H17A 0.9600
C17 H17B 0.9600
C17 H17C 0.9600
C18 H18A 0.9600
C18 H18B 0.9600
C18 H18C 0.9600

loop_
_geom_torsion_atom_site_label_1
_geom_torsion_atom_site_label_2
_geom_torsion_atom_site_label_3
_geom_torsion_atom_site_label_4
_geom_torsion
P2 Ir1 P1 C2 178.80(13)
P3 Ir1 P1 C2 -32.5(2)
Cl1 Ir1 P1 C2 2.82(13)
P2 Ir1 P1 C3 58.57(12)
P3 Ir1 P1 C3 -152.69(17)
Cl1 Ir1 P1 C3 -117.41(12)
P2 Ir1 P1 C1 -65.81(13)
P3 Ir1 P1 C1 82.9(2)
Cl1 Ir1 P1 C1 118.21(13)
P1 Ir1 P2 C9 100.88(13)
P3 Ir1 P2 C9 -73.88(13)
Cl1 Ir1 P2 C9 -138.3(3)
P1 Ir1 P2 C11 -135.74(11)
P3 Ir1 P2 C11 49.49(11)
Cl1 Ir1 P2 C11 -15.0(4)
P1 Ir1 P2 C10 -19.56(14)
P3 Ir1 P2 C10 165.68(14)
Cl1 Ir1 P2 C10 101.2(3)
P2 Ir1 P3 C17 -108.86(12)
P1 Ir1 P3 C17 102.40(19)
Cl1 Ir1 P3 C17 66.89(12)
P2 Ir1 P3 C18 136.62(12)
P1 Ir1 P3 C18 -12.1(2)
Cl1 Ir1 P3 C18 -47.62(12)
P2 Ir1 P3 C19 16.07(13)
P1 Ir1 P3 C19 -132.67(18)
Cl1 Ir1 P3 C19 -168.18(13)
C2 P1 C3 C4 75.5(3)
C1 P1 C3 C4 -26.9(3)
Ir1 P1 C3 C4 -155.3(2)
C2 P1 C3 C8 -99.4(3)
C1 P1 C3 C8 158.2(3)
Ir1 P1 C3 C8 29.9(3)
C8 C3 C4 C5 0.6(5)
P1 C3 C4 C5 -174.3(2)
C3 C4 C5 C6 -1.2(5)
C4 C5 C6 C7 1.7(5)
C5 C6 C7 C8 -1.4(5)
C6 C7 C8 C3 0.8(5)
C4 C3 C8 C7 -0.3(5)
P1 C3 C8 C7 174.8(3)
C9 P2 C11 C16 -18.4(3)
C10 P2 C11 C16 82.3(3)
Ir1 P2 C11 C16 -148.6(2)
C9 P2 C11 C12 166.7(2)
C10 P2 C11 C12 -92.6(3)
Ir1 P2 C11 C12 36.4(3)
C16 C11 C12 C13 -0.1(5)
P2 C11 C12 C13 175.2(2)
C11 C12 C13 C14 0.5(5)
C12 C13 C14 C15 -0.7(5)
C13 C14 C15 C16 0.5(5)
C14 C15 C16 C11 0.0(5)
C12 C11 C16 C15 -0.2(5)
P2 C11 C16 C15 -175.1(2)
C17 P3 C19 C24 -154.3(3)
C18 P3 C19 C24 -50.2(3)
Ir1 P3 C19 C24 76.6(3)
C17 P3 C19 C20 26.1(3)
C18 P3 C19 C20 130.1(3)
Ir1 P3 C19 C20 -103.1(3)
C24 C19 C20 C21 0.6(5)
P3 C19 C20 C21 -179.7(2)
C19 C20 C21 C22 -0.8(5)
C20 C21 C22 C23 0.1(5)
C21 C22 C23 C24 0.9(5)
C22 C23 C24 C19 -1.0(5)
C20 C19 C24 C23 0.3(5)
P3 C19 C24 C23 -179.3(3)
